data_4103574
loop_
_publ_author_name
'Matthew W. Powner'
'John D. Sutherland'
'Jack W. Szostak'

_publ_section_title
;
 Chemoselective Multicomponent One-Pot Assembly of Purine Precursors in
 Water
;
_journal_name_full 'Journal of the American Chemical Society'
_journal_page_first 16677
_journal_page_last 16688
_journal_paper_doi 10.1021/ja108197s
_journal_volume 132
_journal_year 2010
_chemical_formula_sum 'C16 H17 Cl N12 O2'
_chemical_formula_weight 444.87
_chemical_name_systematic
; 
 ? 
;
_space_group_IT_number 60
_symmetry_cell_setting orthorhombic
_symmetry_space_group_name_Hall '-P 2n 2ab'
_symmetry_space_group_name_H-M 'P b c n'
_atom_sites_solution_hydrogens geom
_atom_sites_solution_primary direct
_atom_sites_solution_secondary difmap
_audit_creation_method SHELXL-97
_cell_angle_alpha 90.00
_cell_angle_beta 90.00
_cell_angle_gamma 90.00
_cell_formula_units_Z 4
_cell_length_a 6.8414(19)
_cell_length_b 25.756(7)
_cell_length_c 10.444(3)
_cell_measurement_reflns_used 3917
_cell_measurement_temperature 100(2)
_cell_measurement_theta_max 27.1
_cell_measurement_theta_min 2.51
_cell_volume 1840.3(9)
_computing_cell_refinement 'SAINT 7.46A (Bruker-AXS, 2009)'
_computing_data_collection 'APEX2 v2009.3.0 (Bruker-AXS, 2009)'
_computing_data_reduction 'SAINT 7.46A (Bruker-AXS, 2009)'
_computing_molecular_graphics 'Bruker SHELXTL'
_computing_publication_material 'Bruker SHELXTL'
_computing_structure_refinement 'SHELXL-97 (Sheldrick, 2008)'
_computing_structure_solution 'SHELXS-97 (Sheldrick, 2008)'
_diffrn_ambient_temperature 100(2)
_diffrn_measured_fraction_theta_full 0.998
_diffrn_measured_fraction_theta_max 0.998
_diffrn_measurement_device_type 'CCD area detector'
_diffrn_measurement_method 'phi and omega scans'
_diffrn_radiation_monochromator graphite
_diffrn_radiation_source 'fine-focus sealed tube'
_diffrn_radiation_type MoK\a
_diffrn_radiation_wavelength 0.71073
_diffrn_reflns_av_R_equivalents 0.0799
_diffrn_reflns_av_sigmaI/netI 0.0537
_diffrn_reflns_limit_h_max 8
_diffrn_reflns_limit_h_min -8
_diffrn_reflns_limit_k_max 33
_diffrn_reflns_limit_k_min -32
_diffrn_reflns_limit_l_max 13
_diffrn_reflns_limit_l_min -13
_diffrn_reflns_number 13190
_diffrn_reflns_theta_full 27.11
_diffrn_reflns_theta_max 27.11
_diffrn_reflns_theta_min 1.58
_exptl_absorpt_coefficient_mu 0.255
_exptl_absorpt_correction_T_max 0.9799
_exptl_absorpt_correction_T_min 0.9229
_exptl_absorpt_correction_type multi-scan
_exptl_absorpt_process_details sadabs
_exptl_crystal_colour colorless
_exptl_crystal_density_diffrn 1.606
_exptl_crystal_density_method 'not measured'
_exptl_crystal_description plate
_exptl_crystal_F_000 920
_exptl_crystal_size_max 0.32
_exptl_crystal_size_mid 0.18
_exptl_crystal_size_min 0.08
_refine_diff_density_max 0.744
_refine_diff_density_min -0.429
_refine_diff_density_rms 0.126
_refine_ls_extinction_method none
_refine_ls_goodness_of_fit_ref 1.068
_refine_ls_hydrogen_treatment mixed
_refine_ls_matrix_type full
_refine_ls_number_parameters 157
_refine_ls_number_reflns 2032
_refine_ls_number_restraints 0
_refine_ls_restrained_S_all 1.068
_refine_ls_R_factor_all 0.1007
_refine_ls_R_factor_gt 0.0716
_refine_ls_shift/su_max 0.000
_refine_ls_shift/su_mean 0.000
_refine_ls_structure_factor_coef Fsqd
_refine_ls_weighting_details 'calc w=1/[\s^2^(Fo^2^)+(0.0883P)^2^+3.6583P] where P=(Fo^2^+2Fc^2^)/3'
_refine_ls_weighting_scheme calc
_refine_ls_wR_factor_gt 0.1784
_refine_ls_wR_factor_ref 0.1952
_reflns_number_gt 1423
_reflns_number_total 2032
_reflns_threshold_expression >2sigma(I)
_cod_data_source_file ja108197s_si_009.cif
_cod_data_source_block MP2-formAICN
_cod_original_cell_volume 1840.4(9)
_cod_database_code 4103574

loop_
_symmetry_equiv_pos_as_xyz
'x, y, z'
'x+1/2, -y+1/2, -z'
'-x, y, -z+1/2'
'-x+1/2, -y+1/2, z+1/2'
'-x, -y, -z'
'-x-1/2, y-1/2, z'
'x, -y, z-1/2'
'x-1/2, y-1/2, -z-1/2'

loop_
_atom_site_label
_atom_site_type_symbol
_atom_site_fract_x
_atom_site_fract_y
_atom_site_fract_z
_atom_site_U_iso_or_equiv
_atom_site_adp_type
_atom_site_occupancy
_atom_site_symmetry_multiplicity
_atom_site_calc_flag
_atom_site_refinement_flags
O1 O 0.5006(4) 0.57356(9) 0.4003(2) 0.0277(6) Uani 1 1 d .
N1 N 0.2583(5) 0.53759(12) 0.5151(4) 0.0304(8) Uani 1 1 d .
H1A H 0.207(6) 0.5310(13) 0.434(4) 0.025(10) Uiso 1 1 d .
H1B H 0.202(6) 0.5348(14) 0.592(4) 0.034(11) Uiso 1 1 d .
N2 N 0.5311(5) 0.57632(12) 0.6139(3) 0.0272(7) Uani 1 1 d .
H2 H 0.509(13) 0.567(3) 0.673(8) 0.03(2) Uiso 0.50 1 d P
N3 N 0.6364(5) 0.68583(11) 0.3849(3) 0.0260(7) Uani 1 1 d .
H3 H 0.653(6) 0.7157(14) 0.343(4) 0.027(10) Uiso 1 1 d .
N4 N 0.7383(4) 0.72996(11) 0.7084(3) 0.0265(7) Uani 1 1 d .
N5 N 0.7077(4) 0.65743(11) 0.5962(3) 0.0239(7) Uani 1 1 d .
N6 N 0.6522(5) 0.83580(11) 0.5053(3) 0.0291(7) Uani 1 1 d .
C1 C 0.4263(6) 0.56263(12) 0.5153(3) 0.0263(8) Uani 1 1 d .
C2 C 0.7072(5) 0.60207(13) 0.5665(3) 0.0244(8) Uani 1 1 d .
H2A H 0.8262 0.5851 0.6031 0.029 Uiso 1 1 calc R
C3 C 0.6986(5) 0.59311(13) 0.4208(3) 0.0259(8) Uani 1 1 d .
H3A H 0.7940 0.5652 0.3977 0.031 Uiso 1 1 calc R
C4 C 0.7347(5) 0.63928(13) 0.3370(3) 0.0269(8) Uani 1 1 d .
H4B H 0.8770 0.6459 0.3322 0.032 Uiso 1 1 calc R
H4A H 0.6875 0.6316 0.2494 0.032 Uiso 1 1 calc R
C5 C 0.6752(5) 0.69679(13) 0.5111(3) 0.0227(7) Uani 1 1 d .
C6 C 0.6923(5) 0.74171(13) 0.5808(3) 0.0247(8) Uani 1 1 d .
C7 C 0.7458(5) 0.67995(14) 0.7128(3) 0.0266(8) Uani 1 1 d .
H7 H 0.7744 0.6608 0.7883 0.032 Uiso 1 1 calc R
C8 C 0.6713(5) 0.79359(13) 0.5373(3) 0.0245(8) Uani 1 1 d .
Cl1 Cl 1.0000 0.50195(5) 0.7500 0.0321(4) Uani 1 2 d S

loop_
_atom_site_aniso_label
_atom_site_aniso_U_11
_atom_site_aniso_U_22
_atom_site_aniso_U_33
_atom_site_aniso_U_23
_atom_site_aniso_U_13
_atom_site_aniso_U_12
O1 0.0264(14) 0.0346(12) 0.0221(13) 0.0008(10) 0.0001(11) -0.0053(11)
N1 0.0308(19) 0.0334(16) 0.0269(19) 0.0007(13) 0.0037(15) -0.0052(13)
N2 0.0276(19) 0.0298(15) 0.0241(18) 0.0027(13) 0.0056(15) -0.0004(13)
N3 0.0298(17) 0.0272(14) 0.0211(16) 0.0005(12) 0.0007(13) -0.0028(12)
N4 0.0252(17) 0.0349(15) 0.0196(15) -0.0014(12) 0.0000(13) -0.0020(12)
N5 0.0209(15) 0.0320(14) 0.0187(15) -0.0014(11) 0.0020(13) -0.0028(12)
N6 0.0305(18) 0.0324(15) 0.0244(16) -0.0037(13) 0.0008(14) -0.0010(13)
C1 0.030(2) 0.0236(15) 0.025(2) 0.0020(13) 0.0056(16) 0.0024(14)
C2 0.0215(18) 0.0300(17) 0.0217(18) 0.0014(13) 0.0031(15) 0.0023(14)
C3 0.0225(19) 0.0325(17) 0.0228(19) -0.0019(14) 0.0001(16) 0.0011(14)
C4 0.027(2) 0.0333(17) 0.0201(18) -0.0017(14) 0.0034(15) -0.0058(14)
C5 0.0155(17) 0.0322(16) 0.0203(18) 0.0014(13) 0.0016(14) -0.0015(13)
C6 0.0192(18) 0.0324(17) 0.0227(19) -0.0015(14) -0.0005(15) -0.0015(13)
C7 0.0250(19) 0.0372(18) 0.0175(17) -0.0017(14) -0.0018(15) -0.0029(15)
C8 0.0199(19) 0.0371(19) 0.0167(17) -0.0056(14) 0.0008(14) -0.0041(14)
Cl1 0.0283(7) 0.0380(7) 0.0301(7) 0.000 0.0082(6) 0.000

loop_
_atom_type_symbol
_atom_type_description
_atom_type_scat_dispersion_real
_atom_type_scat_dispersion_imag
_atom_type_scat_source
C C 0.0033 0.0016 'International Tables Vol C Tables 4.2.6.8 and 6.1.1.4'
H H 0.0000 0.0000 'International Tables Vol C Tables 4.2.6.8 and 6.1.1.4'
N N 0.0061 0.0033 'International Tables Vol C Tables 4.2.6.8 and 6.1.1.4'
O O 0.0106 0.0060 'International Tables Vol C Tables 4.2.6.8 and 6.1.1.4'
Cl Cl 0.1484 0.1585 'International Tables Vol C Tables 4.2.6.8 and 6.1.1.4'

loop_
_geom_angle_atom_site_label_1
_geom_angle_atom_site_label_2
_geom_angle_atom_site_label_3
_geom_angle
C1 O1 C3 107.1(3)
C1 N1 H1A 115(2)
C1 N1 H1B 114(3)
H1A N1 H1B 130(4)
C1 N2 C2 108.0(3)
C1 N2 H2 120(7)
C2 N2 H2 130(8)
C5 N3 C4 114.0(3)
C5 N3 H3 106(2)
C4 N3 H3 119(3)
C7 N4 C6 105.0(3)
C5 N5 C7 107.1(3)
C5 N5 C2 125.9(3)
C7 N5 C2 127.0(3)
N2 C1 N1 127.8(4)
N2 C1 O1 116.4(3)
N1 C1 O1 115.8(3)
N5 C2 N2 111.9(3)
N5 C2 C3 110.9(3)
N2 C2 C3 103.6(3)
N5 C2 H2A 110.1
N2 C2 H2A 110.1
C3 C2 H2A 110.1
O1 C3 C4 109.9(3)
O1 C3 C2 103.4(3)
C4 C3 C2 116.9(3)
O1 C3 H3A 108.8
C4 C3 H3A 108.8
C2 C3 H3A 108.8
N3 C4 C3 112.1(3)
N3 C4 H4B 109.2
C3 C4 H4B 109.2
N3 C4 H4A 109.2
C3 C4 H4A 109.2
H4B C4 H4A 107.9
N5 C5 C6 105.5(3)
N5 C5 N3 120.2(3)
C6 C5 N3 134.3(3)
C5 C6 N4 110.0(3)
C5 C6 C8 128.0(3)
N4 C6 C8 122.0(3)
N4 C7 N5 112.5(3)
N4 C7 H7 123.8
N5 C7 H7 123.8
N6 C8 C6 178.2(4)

loop_
_geom_bond_atom_site_label_1
_geom_bond_atom_site_label_2
_geom_bond_distance
O1 C1 1.334(4)
O1 C3 1.462(4)
N1 C1 1.318(5)
N1 H1A 0.93(4)
N1 H1B 0.90(4)
N2 C1 1.304(5)
N2 C2 1.461(5)
N2 H2 0.68(8)
N3 C5 1.374(4)
N3 C4 1.463(4)
N3 H3 0.89(4)
N4 C7 1.290(4)
N4 C6 1.403(4)
N5 C5 1.366(4)
N5 C7 1.374(4)
N5 C2 1.459(4)
N6 C8 1.145(4)
C2 C3 1.540(5)
C2 H2A 1.0000
C3 C4 1.497(5)
C3 H3A 1.0000
C4 H4B 0.9900
C4 H4A 0.9900
C5 C6 1.372(5)
C6 C8 1.419(5)
C7 H7 0.9500

loop_
_geom_hbond_atom_site_label_D
_geom_hbond_atom_site_label_H
_geom_hbond_atom_site_label_A
_geom_hbond_distance_DH
_geom_hbond_distance_HA
_geom_hbond_distance_DA
_geom_hbond_angle_DHA
_geom_hbond_site_symmetry_A
N1 H1A Cl1 0.93(4) 2.54(4) 3.439(4) 164(3) 5_666
N1 H1B Cl1 0.90(4) 2.31(5) 3.159(4) 158(4) 1_455
N2 H2 N2 0.68(8) 2.25(8) 2.875(7) 153(8) 3_656
N3 H3 N4 0.89(4) 2.12(4) 2.972(4) 160(3) 4_664

loop_
_geom_torsion_atom_site_label_1
_geom_torsion_atom_site_label_2
_geom_torsion_atom_site_label_3
_geom_torsion_atom_site_label_4
_geom_torsion
C2 N2 C1 N1 178.7(3)
C2 N2 C1 O1 1.3(4)
C3 O1 C1 N2 7.0(4)
C3 O1 C1 N1 -170.8(3)
C5 N5 C2 N2 -105.7(4)
C7 N5 C2 N2 76.2(4)
C5 N5 C2 C3 9.4(5)
C7 N5 C2 C3 -168.6(3)
C1 N2 C2 N5 111.2(3)
C1 N2 C2 C3 -8.4(4)
C1 O1 C3 C4 -137.0(3)
C1 O1 C3 C2 -11.4(3)
N5 C2 C3 O1 -108.4(3)
N2 C2 C3 O1 11.8(3)
N5 C2 C3 C4 12.5(4)
N2 C2 C3 C4 132.7(3)
C5 N3 C4 C3 52.2(4)
O1 C3 C4 N3 75.3(4)
C2 C3 C4 N3 -42.1(4)
C7 N5 C5 C6 -0.9(4)
C2 N5 C5 C6 -179.2(3)
C7 N5 C5 N3 178.8(3)
C2 N5 C5 N3 0.5(5)
C4 N3 C5 N5 -32.5(4)
C4 N3 C5 C6 147.1(4)
N5 C5 C6 N4 0.9(4)
N3 C5 C6 N4 -178.7(4)
N5 C5 C6 C8 -179.8(4)
N3 C5 C6 C8 0.5(7)
C7 N4 C6 C5 -0.6(4)
C7 N4 C6 C8 -179.9(3)
C6 N4 C7 N5 0.0(4)
C5 N5 C7 N4 0.6(4)
C2 N5 C7 N4 178.9(3)
